data_7046848
loop_
_publ_author_name
'Aznarez, Francisco'
'Gao, Wen-Xi'
'Lin, Yue-Jian'
'Hahn, F. Ekkehardt'
'Jin, Guo-Xin'

_publ_section_title
;
 Preparation of polynuclear NHC complexes by post-synthetic modification
 of half-sandwich rhodium and iridium complexes bearing C-azolato ligands.
;
_journal_issue 28
_journal_name_full 'Dalton transactions (Cambridge, England : 2003)'
_journal_page_first 9442
_journal_page_last 9452
_journal_paper_doi 10.1039/c8dt02212g
_journal_volume 47
_journal_year 2018
_chemical_formula_sum 'C56 H60 Br4 Cl16 F2 Ir N8 Rh'
_chemical_formula_weight 2065.07
_space_group_crystal_system triclinic
_space_group_IT_number 2
_space_group_name_Hall '-P 1'
_space_group_name_H-M_alt 'P -1'
_symmetry_space_group_name_Hall '-P 1'
_symmetry_space_group_name_H-M 'P -1'
_atom_sites_solution_hydrogens geom
_audit_creation_method SHELXL-2014/7
_audit_update_record
;
2018-06-19 deposited with the CCDC.
2018-06-26 downloaded from the CCDC.
;
_cell_angle_alpha 91.503(2)
_cell_angle_beta 100.293(2)
_cell_angle_gamma 100.247(2)
_cell_formula_units_Z 1
_cell_length_a 11.1069(14)
_cell_length_b 11.9474(15)
_cell_length_c 15.827(2)
_cell_measurement_reflns_used 3558
_cell_measurement_temperature 173(2)
_cell_measurement_theta_max 26.80
_cell_measurement_theta_min 2.50
_cell_volume 2029.8(4)
_computing_cell_refinement 'Bruker SAINT'
_computing_data_collection 'Bruker APEX2'
_computing_data_reduction 'Bruker SAINT'
_computing_molecular_graphics 'Bruker SHELXTL'
_computing_publication_material 'Bruker SHELXTL'
_computing_structure_refinement 'SHELXL-2014/7 (Sheldrick, 2014)'
_computing_structure_solution 'SHELXS-97 (Sheldrick, 2008)'
_diffrn_ambient_temperature 173(2)
_diffrn_measured_fraction_theta_full 0.983
_diffrn_measured_fraction_theta_max 0.984
_diffrn_measurement_device_type 'Bruker APEX-II CCD'
_diffrn_measurement_method '\f and \w scans'
_diffrn_radiation_type MoK\a
_diffrn_radiation_wavelength 0.71073
_diffrn_reflns_av_R_equivalents 0.0335
_diffrn_reflns_av_unetI/netI 0.0695
_diffrn_reflns_Laue_measured_fraction_full 0.983
_diffrn_reflns_Laue_measured_fraction_max 0.984
_diffrn_reflns_limit_h_max 13
_diffrn_reflns_limit_h_min -13
_diffrn_reflns_limit_k_max 14
_diffrn_reflns_limit_k_min -12
_diffrn_reflns_limit_l_max 17
_diffrn_reflns_limit_l_min -19
_diffrn_reflns_number 13125
_diffrn_reflns_point_group_measured_fraction_full 0.983
_diffrn_reflns_point_group_measured_fraction_max 0.984
_diffrn_reflns_theta_full 25.242
_diffrn_reflns_theta_max 25.994
_diffrn_reflns_theta_min 1.735
_exptl_absorpt_coefficient_mu 4.379
_exptl_absorpt_correction_T_max 0.745
_exptl_absorpt_correction_T_min 0.528
_exptl_absorpt_correction_type multi-scan
_exptl_absorpt_process_details sadabs
_exptl_crystal_colour block
_exptl_crystal_density_diffrn 1.689
_exptl_crystal_description sheet
_exptl_crystal_F_000 1004
_exptl_crystal_size_max 0.250
_exptl_crystal_size_mid 0.220
_exptl_crystal_size_min 0.180
_refine_diff_density_max 1.647
_refine_diff_density_min -1.484
_refine_diff_density_rms 0.252
_refine_ls_extinction_method none
_refine_ls_goodness_of_fit_ref 1.060
_refine_ls_hydrogen_treatment constr
_refine_ls_matrix_type full
_refine_ls_number_parameters 402
_refine_ls_number_reflns 7857
_refine_ls_number_restraints 80
_refine_ls_restrained_S_all 1.074
_refine_ls_R_factor_all 0.0836
_refine_ls_R_factor_gt 0.0571
_refine_ls_shift/su_max 0.004
_refine_ls_shift/su_mean 0.000
_refine_ls_structure_factor_coef Fsqd
_refine_ls_weighting_details 'w=1/[\s^2^(Fo^2^)+(0.1423P)^2^+1.2840P] where P=(Fo^2^+2Fc^2^)/3'
_refine_ls_weighting_scheme calc
_refine_ls_wR_factor_gt 0.1710
_refine_ls_wR_factor_ref 0.2118
_reflns_Friedel_coverage 0.000
_reflns_number_gt 5860
_reflns_number_total 7857
_reflns_threshold_expression 'I > 2\s(I)'
_cod_data_source_file c8dt02212g2.cif
_cod_data_source_block mo_70512a_0m_sq
_cod_depositor_comments 'Adding full bibliography for 7046846--7046852.cif.'
_cod_database_code 7046848
_shelx_shelxl_version_number 2014/7
_shelx_space_group_comment
; 
The symmetry employed for this shelxl refinement is uniquely defined 
by the following loop, which should always be used as a source of 
symmetry information in preference to the above space-group names. 
They are only intended as comments. 
;
_shelx_estimated_absorpt_t_min 0.407
_shelx_estimated_absorpt_t_max 0.506

loop_
_space_group_symop_operation_xyz
'x, y, z'
'-x, -y, -z'

loop_
_atom_site_label
_atom_site_type_symbol
_atom_site_fract_x
_atom_site_fract_y
_atom_site_fract_z
_atom_site_U_iso_or_equiv
_atom_site_adp_type
_atom_site_occupancy
_atom_site_site_symmetry_order
_atom_site_calc_flag
_atom_site_refinement_flags_posn
_atom_site_refinement_flags_adp
_atom_site_refinement_flags_occupancy
Ir1 Ir 0.76008(4) 0.91123(4) 0.74265(3) 0.02062(17) Uani 0.5 1 d . . P
Rh1 Rh 0.76008(4) 0.91123(4) 0.74265(3) 0.02062(17) Uani 0.5 1 d . . P
Br1 Br 0.71913(9) 0.79985(8) 0.59838(6) 0.0324(3) Uani 1 1 d . . .
Br2 Br 0.85993(10) 0.81771(9) 0.06960(7) 0.0403(3) Uani 1 1 d . . .
Cl1 Cl 1.2403(3) 1.1013(3) 0.66176(19) 0.0507(7) Uani 1 1 d . . .
Cl2 Cl 1.2871(2) 0.9529(3) 0.84680(17) 0.0412(6) Uani 1 1 d . . .
Cl3 Cl 1.0390(3) 0.6407(2) 0.96455(17) 0.0395(6) Uani 1 1 d . . .
Cl4 Cl 0.7491(3) 0.4699(2) 0.88668(19) 0.0473(7) Uani 1 1 d . . .
F1 F 0.3912(8) 0.5118(10) 0.6656(8) 0.116(4) Uani 1 1 d . U .
N1 N 1.0070(7) 1.0132(6) 0.6870(5) 0.0264(16) Uani 1 1 d . . .
N2 N 1.0354(7) 0.9283(6) 0.8005(5) 0.0253(16) Uani 1 1 d . . .
N3 N 0.9135(7) 0.7734(6) 0.8567(4) 0.0207(15) Uani 1 1 d . . .
N4 N 0.7398(7) 0.6670(6) 0.8076(5) 0.0298(18) Uani 1 1 d . . .
C1 C 0.9438(8) 0.9544(7) 0.7403(5) 0.0211(17) Uani 1 1 d . . .
C2 C 1.1335(9) 1.0236(8) 0.7136(6) 0.029(2) Uani 1 1 d . . .
C3 C 1.1531(8) 0.9693(8) 0.7856(6) 0.0267(19) Uani 1 1 d . . .
C4 C 1.0134(8) 0.8772(7) 0.8789(5) 0.0203(17) Uani 1 1 d . . .
H4A H 0.9870 0.9320 0.9166 0.024 Uiso 1 1 calc R U .
H4B H 1.0908 0.8559 0.9101 0.024 Uiso 1 1 calc R U .
C5 C 0.8066(7) 0.7719(7) 0.8052(5) 0.0211(18) Uani 1 1 d . . .
C6 C 0.8054(9) 0.6053(8) 0.8595(6) 0.032(2) Uani 1 1 d . . .
C7 C 0.9168(9) 0.6694(7) 0.8943(6) 0.027(2) Uani 1 1 d . . .
C8 C 0.6128(9) 0.6248(9) 0.7569(6) 0.034(2) Uani 1 1 d . . .
H8A H 0.5807 0.6895 0.7290 0.041 Uiso 1 1 calc R U .
H8B H 0.5570 0.5946 0.7966 0.041 Uiso 1 1 calc R U .
C9 C 0.6090(9) 0.5336(8) 0.6893(7) 0.034(2) Uani 1 1 d . . .
C10 C 0.4929(13) 0.4793(11) 0.6454(8) 0.058(3) Uani 1 1 d . . .
C11 C 0.4801(14) 0.4017(13) 0.5795(9) 0.069(4) Uani 1 1 d . U .
H11 H 0.3990 0.3679 0.5500 0.082 Uiso 1 1 calc R U .
C12 C 0.5846(15) 0.3697(9) 0.5534(8) 0.061(4) Uani 1 1 d . U .
H12 H 0.5747 0.3145 0.5072 0.073 Uiso 1 1 calc R U .
C13 C 0.7017(16) 0.4205(10) 0.5967(8) 0.063(4) Uani 1 1 d . . .
H13 H 0.7742 0.4001 0.5814 0.075 Uiso 1 1 calc R U .
C14 C 0.7112(12) 0.5039(9) 0.6645(8) 0.046(3) Uani 1 1 d . . .
H14 H 0.7916 0.5403 0.6936 0.055 Uiso 1 1 calc R U .
C15 C 0.9472(9) 1.0534(8) 0.6014(5) 0.029(2) Uani 1 1 d . U .
H15A H 0.8564 1.0464 0.5985 0.035 Uiso 1 1 calc R U .
H15B H 0.9829 1.1344 0.5962 0.035 Uiso 1 1 calc R U .
C16 C 0.9714(11) 0.9820(9) 0.5305(7) 0.043(3) Uani 1 1 d . U .
H16 H 0.9420 0.9023 0.5299 0.052 Uiso 1 1 calc R U .
C17 C 0.7236(8) 1.0275(8) 0.8374(6) 0.031(2) Uani 1 1 d . U .
C18 C 0.7947(9) 1.0635(9) 0.9276(6) 0.034(2) Uani 1 1 d . . .
H18A H 0.8761 1.1095 0.9247 0.051 Uiso 1 1 calc R U .
H18B H 0.8064 0.9957 0.9593 0.051 Uiso 1 1 calc R U .
H18C H 0.7475 1.1088 0.9572 0.051 Uiso 1 1 calc R U .
C19 C 0.7341(9) 1.0894(8) 0.7633(6) 0.033(2) Uani 1 1 d . U .
C20 C 0.6359(9) 1.0331(8) 0.6976(6) 0.031(2) Uani 1 1 d . U .
C21 C 0.5653(8) 0.9374(8) 0.7331(6) 0.029(2) Uani 1 1 d . U .
C22 C 0.6165(8) 0.9387(8) 0.8205(6) 0.029(2) Uani 1 1 d . . .
C23 C 0.8200(10) 1.1986(9) 0.7562(7) 0.042(3) Uani 1 1 d . . .
H23A H 0.7731 1.2611 0.7510 0.064 Uiso 1 1 calc R U .
H23B H 0.8577 1.1928 0.7051 0.064 Uiso 1 1 calc R U .
H23C H 0.8856 1.2137 0.8076 0.064 Uiso 1 1 calc R U .
C24 C 0.6035(10) 1.0705(10) 0.6067(6) 0.041(2) Uani 1 1 d . U .
H24A H 0.6658 1.1362 0.5980 0.061 Uiso 1 1 calc R U .
H24B H 0.5211 1.0918 0.5981 0.061 Uiso 1 1 calc R U .
H24C H 0.6027 1.0077 0.5654 0.061 Uiso 1 1 calc R U .
C25 C 0.4484(9) 0.8632(10) 0.6794(7) 0.040(2) Uani 1 1 d . U .
H25A H 0.4321 0.7893 0.7046 0.060 Uiso 1 1 calc R U .
H25B H 0.4612 0.8518 0.6204 0.060 Uiso 1 1 calc R U .
H25C H 0.3770 0.9013 0.6789 0.060 Uiso 1 1 calc R U .
C26 C 0.5692(9) 0.8593(11) 0.8839(7) 0.042(3) Uani 1 1 d . . .
H26A H 0.5076 0.7957 0.8531 0.064 Uiso 1 1 calc R U .
H26B H 0.5304 0.9004 0.9228 0.064 Uiso 1 1 calc R U .
H26C H 0.6388 0.8299 0.9173 0.064 Uiso 1 1 calc R U .
C27 C -0.0014(14) 0.6541(15) 0.5778(9) 0.105(7) Uani 1 1 d D . .
H27A H -0.0573 0.6890 0.6083 0.126 Uiso 1 1 calc R U .
H27B H 0.0089 0.5804 0.6025 0.126 Uiso 1 1 calc R U .
Cl5 Cl -0.0645(5) 0.6336(4) 0.4646(3) 0.0965(14) Uani 1 1 d D . .
Cl6 Cl 0.1407(5) 0.7435(5) 0.5873(6) 0.150(3) Uani 1 1 d D U .
C28 C 0.815(2) 0.548(2) 0.1912(18) 0.139(9) Uani 1 1 d . . .
H28A H 0.7751 0.5828 0.2339 0.167 Uiso 1 1 calc R U .
H28B H 0.8195 0.5999 0.1437 0.167 Uiso 1 1 calc R U .
Cl7 Cl 0.9685(5) 0.5363(5) 0.2409(4) 0.1089(16) Uani 1 1 d . . .
Cl8 Cl 0.7232(8) 0.4218(9) 0.1516(6) 0.213(4) Uani 1 1 d . U .

loop_
_atom_site_aniso_label
_atom_site_aniso_U_11
_atom_site_aniso_U_22
_atom_site_aniso_U_33
_atom_site_aniso_U_23
_atom_site_aniso_U_13
_atom_site_aniso_U_12
Ir1 0.0221(3) 0.0238(3) 0.0143(2) -0.00346(16) -0.00235(17) 0.00640(17)
Rh1 0.0221(3) 0.0238(3) 0.0143(2) -0.00346(16) -0.00235(17) 0.00640(17)
Br1 0.0377(5) 0.0354(5) 0.0203(5) -0.0105(4) -0.0017(4) 0.0056(4)
Br2 0.0407(6) 0.0430(6) 0.0357(6) -0.0012(5) 0.0097(5) 0.0014(5)
Cl1 0.0397(15) 0.0650(18) 0.0467(16) 0.0173(14) 0.0180(13) -0.0044(13)
Cl2 0.0217(11) 0.0668(17) 0.0351(14) 0.0025(12) 0.0012(10) 0.0126(11)
Cl3 0.0478(15) 0.0334(12) 0.0337(13) 0.0063(10) -0.0084(11) 0.0130(11)
Cl4 0.0561(17) 0.0283(12) 0.0505(17) 0.0106(11) 0.0021(13) -0.0044(11)
F1 0.049(5) 0.130(9) 0.148(10) -0.055(8) -0.002(6) -0.009(5)
N1 0.030(4) 0.034(4) 0.015(4) 0.008(3) 0.002(3) 0.009(3)
N2 0.025(4) 0.030(4) 0.022(4) -0.001(3) 0.007(3) 0.006(3)
N3 0.029(4) 0.017(3) 0.014(3) 0.005(3) 0.002(3) 0.002(3)
N4 0.026(4) 0.026(4) 0.036(5) -0.007(3) 0.003(4) 0.004(3)
C1 0.030(5) 0.025(4) 0.009(4) -0.002(3) 0.001(3) 0.010(3)
C2 0.031(5) 0.030(5) 0.026(5) 0.001(4) 0.017(4) -0.004(4)
C3 0.021(4) 0.038(5) 0.020(4) -0.001(4) 0.002(4) 0.006(4)
C4 0.026(4) 0.019(4) 0.013(4) 0.000(3) 0.000(3) 0.001(3)
C5 0.017(4) 0.030(4) 0.011(4) -0.008(3) -0.006(3) 0.002(3)
C6 0.033(5) 0.028(5) 0.029(5) -0.003(4) 0.002(4) -0.002(4)
C7 0.041(5) 0.017(4) 0.026(5) 0.013(3) 0.010(4) 0.009(4)
C8 0.024(5) 0.039(5) 0.031(5) -0.003(4) 0.001(4) -0.010(4)
C9 0.030(5) 0.034(5) 0.033(5) 0.002(4) -0.004(4) -0.001(4)
C10 0.060(8) 0.056(7) 0.046(7) -0.016(6) -0.001(6) -0.009(6)
C11 0.067(6) 0.066(6) 0.057(6) -0.007(5) -0.013(5) -0.002(5)
C12 0.110(10) 0.023(5) 0.036(6) -0.005(5) -0.015(7) 0.007(6)
C13 0.107(12) 0.044(7) 0.042(7) -0.008(6) 0.009(7) 0.031(7)
C14 0.057(7) 0.032(5) 0.046(7) -0.005(5) 0.004(6) 0.003(5)
C15 0.041(5) 0.035(5) 0.010(4) 0.006(3) 0.001(4) 0.009(4)
C16 0.063(5) 0.037(4) 0.037(5) 0.016(4) 0.029(4) 0.012(4)
C17 0.024(4) 0.039(5) 0.030(5) -0.018(4) 0.001(4) 0.016(4)
C18 0.029(5) 0.052(6) 0.018(5) -0.017(4) 0.002(4) 0.006(4)
C19 0.042(5) 0.034(5) 0.022(5) -0.010(4) -0.005(4) 0.019(4)
C20 0.040(5) 0.036(5) 0.016(4) -0.003(4) -0.013(4) 0.022(4)
C21 0.018(4) 0.040(5) 0.026(5) -0.015(4) -0.007(4) 0.015(4)
C22 0.021(4) 0.037(5) 0.032(5) -0.002(4) 0.009(4) 0.010(4)
C23 0.042(6) 0.038(6) 0.044(6) -0.002(5) -0.008(5) 0.015(5)
C24 0.044(5) 0.048(5) 0.025(4) -0.001(4) -0.016(4) 0.015(4)
C25 0.026(4) 0.050(5) 0.037(4) -0.008(4) -0.006(4) 0.003(4)
C26 0.023(5) 0.071(8) 0.030(6) -0.017(5) 0.002(4) 0.005(5)
C27 0.124(16) 0.118(15) 0.081(13) -0.038(11) 0.007(11) 0.065(13)
Cl5 0.129(4) 0.057(2) 0.097(3) 0.010(2) 0.002(3) 0.019(2)
Cl6 0.077(3) 0.097(4) 0.246(8) -0.008(5) -0.046(4) 0.012(3)
C28 0.097(16) 0.15(2) 0.14(2) 0.025(17) -0.041(14) 0.006(15)
Cl7 0.115(4) 0.108(4) 0.105(4) 0.023(3) 0.013(3) 0.028(3)
Cl8 0.160(6) 0.247(8) 0.208(8) -0.079(7) 0.100(6) -0.080(6)

loop_
_atom_type_symbol
_atom_type_description
_atom_type_scat_dispersion_real
_atom_type_scat_dispersion_imag
_atom_type_scat_source
C C 0.0033 0.0016 'International Tables Vol C Tables 4.2.6.8 and 6.1.1.4'
H H 0.0000 0.0000 'International Tables Vol C Tables 4.2.6.8 and 6.1.1.4'
N N 0.0061 0.0033 'International Tables Vol C Tables 4.2.6.8 and 6.1.1.4'
F F 0.0171 0.0103 'International Tables Vol C Tables 4.2.6.8 and 6.1.1.4'
Br Br -0.2901 2.4595 'International Tables Vol C Tables 4.2.6.8 and 6.1.1.4'
Ir Ir -1.4442 7.9887 'International Tables Vol C Tables 4.2.6.8 and 6.1.1.4'
Cl Cl 0.1484 0.1585 'International Tables Vol C Tables 4.2.6.8 and 6.1.1.4'
Rh Rh -1.1178 0.9187 'International Tables Vol C Tables 4.2.6.8 and 6.1.1.4'

loop_
_geom_angle_atom_site_label_1
_geom_angle_atom_site_label_2
_geom_angle_atom_site_label_3
_geom_angle
_geom_angle_site_symmetry_1
C1 Ir1 C5 85.3(3) .
C1 Ir1 C17 106.0(3) .
C5 Ir1 C17 107.3(4) .
C1 Ir1 C21 156.7(4) .
C5 Ir1 C21 117.0(4) .
C17 Ir1 C21 62.6(3) .
C1 Ir1 C19 94.8(4) .
C5 Ir1 C19 143.5(3) .
C17 Ir1 C19 37.6(4) .
C21 Ir1 C19 63.5(4) .
C1 Ir1 C20 119.0(4) .
C5 Ir1 C20 154.9(4) .
C17 Ir1 C20 62.1(3) .
C21 Ir1 C20 38.2(4) .
C19 Ir1 C20 37.3(3) .
C1 Ir1 C22 142.1(3) .
C5 Ir1 C22 95.5(3) .
C17 Ir1 C22 37.8(3) .
C21 Ir1 C22 36.5(3) .
C19 Ir1 C22 62.9(4) .
C20 Ir1 C22 61.9(4) .
C1 Ir1 Br1 91.6(2) .
C5 Ir1 Br1 90.7(2) .
C17 Ir1 Br1 155.4(3) .
C21 Ir1 Br1 94.6(2) .
C19 Ir1 Br1 125.8(2) .
C20 Ir1 Br1 94.6(2) .
C22 Ir1 Br1 126.2(2) .
C1 N1 C2 111.8(8) .
C1 N1 C15 124.3(8) .
C2 N1 C15 123.6(8) .
C1 N2 C3 113.6(8) .
C1 N2 C4 123.2(7) .
C3 N2 C4 122.7(7) .
C5 N3 C7 111.3(7) .
C5 N3 C4 124.0(7) .
C7 N3 C4 124.4(7) .
C6 N4 C5 110.1(8) .
C6 N4 C8 124.9(8) .
C5 N4 C8 124.9(8) .
N1 C1 N2 102.5(7) .
N1 C1 Ir1 132.9(6) .
N2 C1 Ir1 124.6(6) .
C3 C2 N1 108.0(8) .
C3 C2 Cl1 128.9(8) .
N1 C2 Cl1 123.1(7) .
C2 C3 N2 104.1(8) .
C2 C3 Cl2 129.6(8) .
N2 C3 Cl2 126.2(7) .
N2 C4 N3 108.5(6) .
N3 C5 N4 105.7(8) .
N3 C5 Ir1 123.6(6) .
N4 C5 Ir1 130.7(6) .
N4 C6 C7 109.4(9) .
N4 C6 Cl4 124.6(7) .
C7 C6 Cl4 125.6(8) .
C6 C7 N3 103.5(8) .
C6 C7 Cl3 132.1(7) .
N3 C7 Cl3 124.5(7) .
N4 C8 C9 113.2(8) .
C14 C9 C10 117.5(10) .
C14 C9 C8 124.9(9) .
C10 C9 C8 117.5(10) .
F1 C10 C11 119.5(12) .
F1 C10 C9 118.4(11) .
C11 C10 C9 121.9(13) .
C10 C11 C12 121.3(13) .
C13 C12 C11 118.4(11) .
C12 C13 C14 118.5(13) .
C9 C14 C13 122.4(12) .
C16 C15 N1 108.7(8) .
C16 C16 C15 126.2(14) 2_776
C19 C17 C22 110.4(9) .
C19 C17 C18 125.9(9) .
C22 C17 C18 122.3(9) .
C19 C17 Ir1 73.7(5) .
C22 C17 Ir1 74.4(5) .
C18 C17 Ir1 129.5(6) .
C17 C19 C20 105.7(9) .
C17 C19 C23 128.0(9) .
C20 C19 C23 125.9(9) .
C17 C19 Ir1 68.7(5) .
C20 C19 Ir1 71.5(5) .
C23 C19 Ir1 129.3(7) .
C19 C20 C21 108.8(8) .
C19 C20 C24 126.1(10) .
C21 C20 C24 124.9(8) .
C19 C20 Ir1 71.3(5) .
C21 C20 Ir1 70.7(5) .
C24 C20 Ir1 127.1(7) .
C22 C21 C20 107.5(8) .
C22 C21 C25 130.6(10) .
C20 C21 C25 121.5(9) .
C22 C21 Ir1 72.7(5) .
C20 C21 Ir1 71.1(5) .
C25 C21 Ir1 126.6(6) .
C21 C22 C17 107.3(9) .
C21 C22 C26 126.1(9) .
C17 C22 C26 126.5(9) .
C21 C22 Ir1 70.8(5) .
C17 C22 Ir1 67.8(5) .
C26 C22 Ir1 125.4(7) .
Cl6 C27 Cl5 106.1(9) .
Cl8 C28 Cl7 113.9(16) .

loop_
_geom_bond_atom_site_label_1
_geom_bond_atom_site_label_2
_geom_bond_distance
_geom_bond_site_symmetry_2
Ir1 C1 2.021(9) .
Ir1 C5 2.056(9) .
Ir1 C17 2.157(8) .
Ir1 C21 2.220(8) .
Ir1 C19 2.222(9) .
Ir1 C20 2.225(9) .
Ir1 C22 2.244(9) .
Ir1 Br1 2.5387(10) .
Cl1 C2 1.714(9) .
Cl2 C3 1.671(9) .
Cl3 C7 1.686(10) .
Cl4 C6 1.723(10) .
F1 C10 1.345(17) .
N1 C1 1.330(11) .
N1 C2 1.375(12) .
N1 C15 1.527(11) .
N2 C1 1.349(11) .
N2 C3 1.376(11) .
N2 C4 1.438(11) .
N3 C5 1.312(10) .
N3 C7 1.395(11) .
N3 C4 1.498(10) .
N4 C6 1.325(13) .
N4 C5 1.343(11) .
N4 C8 1.486(11) .
C2 C3 1.329(13) .
C6 C7 1.348(13) .
C8 C9 1.497(14) .
C9 C14 1.365(16) .
C9 C10 1.388(15) .
C10 C11 1.348(18) .
C11 C12 1.41(2) .
C12 C13 1.38(2) .
C13 C14 1.422(15) .
C15 C16 1.483(14) .
C16 C16 1.29(2) 2_776
C17 C19 1.414(15) .
C17 C22 1.426(13) .
C17 C18 1.513(12) .
C19 C20 1.421(12) .
C19 C23 1.493(15) .
C20 C21 1.453(15) .
C20 C24 1.518(13) .
C21 C22 1.396(13) .
C21 C25 1.533(12) .
C22 C26 1.498(16) .
C27 Cl6 1.721(15) .
C27 Cl5 1.797(14) .
C28 Cl8 1.70(3) .
C28 Cl7 1.78(2) .

loop_
_geom_torsion_atom_site_label_1
_geom_torsion_atom_site_label_2
_geom_torsion_atom_site_label_3
_geom_torsion_atom_site_label_4
_geom_torsion
_geom_torsion_site_symmetry_4
C2 N1 C1 N2 -0.3(9) .
C15 N1 C1 N2 173.5(7) .
C2 N1 C1 Ir1 178.1(6) .
C15 N1 C1 Ir1 -8.2(13) .
C3 N2 C1 N1 -0.1(9) .
C4 N2 C1 N1 171.4(7) .
C3 N2 C1 Ir1 -178.6(6) .
C4 N2 C1 Ir1 -7.1(11) .
C1 N1 C2 C3 0.6(10) .
C15 N1 C2 C3 -173.2(8) .
C1 N1 C2 Cl1 -176.3(6) .
C15 N1 C2 Cl1 9.8(12) .
N1 C2 C3 N2 -0.6(10) .
Cl1 C2 C3 N2 176.1(7) .
N1 C2 C3 Cl2 179.9(7) .
Cl1 C2 C3 Cl2 -3.4(14) .
C1 N2 C3 C2 0.5(10) .
C4 N2 C3 C2 -171.1(8) .
C1 N2 C3 Cl2 180.0(7) .
C4 N2 C3 Cl2 8.4(12) .
C1 N2 C4 N3 52.1(10) .
C3 N2 C4 N3 -137.1(8) .
C5 N3 C4 N2 -49.7(10) .
C7 N3 C4 N2 136.9(8) .
C7 N3 C5 N4 -0.8(9) .
C4 N3 C5 N4 -175.0(7) .
C7 N3 C5 Ir1 176.3(6) .
C4 N3 C5 Ir1 2.2(11) .
C6 N4 C5 N3 -0.3(10) .
C8 N4 C5 N3 -178.1(8) .
C6 N4 C5 Ir1 -177.2(7) .
C8 N4 C5 Ir1 5.0(13) .
C5 N4 C6 C7 1.3(11) .
C8 N4 C6 C7 179.2(8) .
C5 N4 C6 Cl4 174.8(7) .
C8 N4 C6 Cl4 -7.4(14) .
N4 C6 C7 N3 -1.7(11) .
Cl4 C6 C7 N3 -175.1(7) .
N4 C6 C7 Cl3 179.4(8) .
Cl4 C6 C7 Cl3 6.1(15) .
C5 N3 C7 C6 1.6(10) .
C4 N3 C7 C6 175.7(8) .
C5 N3 C7 Cl3 -179.5(7) .
C4 N3 C7 Cl3 -5.4(12) .
C6 N4 C8 C9 -65.3(13) .
C5 N4 C8 C9 112.3(10) .
N4 C8 C9 C14 -11.0(16) .
N4 C8 C9 C10 172.6(10) .
C14 C9 C10 F1 -176.3(13) .
C8 C9 C10 F1 0.3(19) .
C14 C9 C10 C11 -1(2) .
C8 C9 C10 C11 175.4(13) .
F1 C10 C11 C12 176.7(14) .
C9 C10 C11 C12 2(2) .
C10 C11 C12 C13 0(2) .
C11 C12 C13 C14 -1.0(19) .
C10 C9 C14 C13 -0.3(18) .
C8 C9 C14 C13 -176.6(11) .
C12 C13 C14 C9 1.4(19) .
C1 N1 C15 C16 -106.5(10) .
C2 N1 C15 C16 66.6(11) .
N1 C15 C16 C16 -121.3(18) 2_776
C22 C17 C19 C20 -3.7(10) .
C18 C17 C19 C20 -170.3(8) .
Ir1 C17 C19 C20 62.3(6) .
C22 C17 C19 C23 170.0(9) .
C18 C17 C19 C23 3.4(15) .
Ir1 C17 C19 C23 -123.9(10) .
C22 C17 C19 Ir1 -66.0(6) .
C18 C17 C19 Ir1 127.4(9) .
C17 C19 C20 C21 0.6(10) .
C23 C19 C20 C21 -173.3(9) .
Ir1 C19 C20 C21 61.1(6) .
C17 C19 C20 C24 176.8(9) .
C23 C19 C20 C24 2.9(15) .
Ir1 C19 C20 C24 -122.8(10) .
C17 C19 C20 Ir1 -60.4(6) .
C23 C19 C20 Ir1 125.6(10) .
C19 C20 C21 C22 2.7(10) .
C24 C20 C21 C22 -173.6(9) .
Ir1 C20 C21 C22 64.1(6) .
C19 C20 C21 C25 176.6(8) .
C24 C20 C21 C25 0.4(14) .
Ir1 C20 C21 C25 -122.0(8) .
C19 C20 C21 Ir1 -61.4(6) .
C24 C20 C21 Ir1 122.4(9) .
C20 C21 C22 C17 -4.8(10) .
C25 C21 C22 C17 -178.0(9) .
Ir1 C21 C22 C17 58.2(6) .
C20 C21 C22 C26 176.6(9) .
C25 C21 C22 C26 3.4(15) .
Ir1 C21 C22 C26 -120.4(9) .
C20 C21 C22 Ir1 -63.0(6) .
C25 C21 C22 Ir1 123.8(10) .
C19 C17 C22 C21 5.4(10) .
C18 C17 C22 C21 172.6(8) .
Ir1 C17 C22 C21 -60.1(6) .
C19 C17 C22 C26 -176.0(8) .
C18 C17 C22 C26 -8.8(14) .
Ir1 C17 C22 C26 118.5(9) .
C19 C17 C22 Ir1 65.5(6) .
C18 C17 C22 Ir1 -127.3(9) .
